data_7221215
loop_
_publ_author_name
'Klee, W.E.'
'Schaefer, H.'

_publ_section_title
;
 Zur Darstellung und Kristallstruktur von Ca Al6 Te10 und Ca Ga6 Te10
;
_journal_name_full
;
Zeitschrift fuer Naturforschung, Teil B. Anorganische Chemie, Organische 
Chemie (33,1978-41,1986)
;
_journal_page_first 657
_journal_page_last 661
_journal_volume 34
_journal_year 1979
_chemical_formula_sum 'Al6 Ca Te10'
_chemical_name_systematic 'Ca Al6 Te10'
_space_group_IT_number 213
_symmetry_space_group_name_Hall 'P 4bd 2ab 3'
_symmetry_space_group_name_H-M 'P 41 3 2'
_cell_angle_alpha 90
_cell_angle_beta 90
_cell_angle_gamma 90
_cell_formula_units_Z 2
_cell_length_a 10.28
_cell_length_b 10.28
_cell_length_c 10.28
_cell_volume 1086.374
_citation_journal_id_ASTM ZNBAD2
_cod_data_source_file Klee_ZNBAD2_1979_340.cif
_cod_data_source_block Al6Ca1Te10
_cod_original_formula_sum 'Al6 Ca1 Te10'
_cod_database_code 7221215

loop_
_symmetry_equiv_pos_as_xyz
x,y,z
-y+1/4,x+3/4,z+1/4
-x+1/2,-y,z+1/2
y+1/4,-x+1/4,z+3/4
x+1/2,-y+1/2,-z
y+3/4,x+1/4,-z+1/4
-x,y+1/2,-z+1/2
-y+3/4,-x+3/4,-z+3/4
z,x,y
-x+1/4,z+3/4,y+1/4
-z+1/2,-x,y+1/2
x+1/4,-z+1/4,y+3/4
z+1/2,-x+1/2,-y
x+3/4,z+1/4,-y+1/4
-z,x+1/2,-y+1/2
-x+3/4,-z+3/4,-y+3/4
y,z,x
y+1/2,-z+1/2,-x
z+3/4,y+1/4,-x+1/4
-y,z+1/2,-x+1/2
-z+3/4,-y+3/4,-x+3/4
-y+1/2,-z,x+1/2
z+1/4,-y+1/4,x+3/4
-z+1/4,y+3/4,x+1/4

loop_
_atom_site_label
_atom_site_type_symbol
_atom_site_fract_x
_atom_site_fract_y
_atom_site_fract_z
_atom_site_occupancy
_atom_site_U_iso_or_equiv
Te2 Te-2 0.0521 0.0521 0.0521 1 0.0
Al2 Al+3 0.7426 0.7134 0.4445 0.25 0.0
Te1 Te-2 0.125 0.1989 0.4489 1 0.0
Ca1 Ca+2 0.375 0.375 0.375 0.5 0.0
Al1 Al+3 0.272 0.953 0.1205 0.25 0.0
